data_7022575
loop_
_publ_author_name
'Baniodeh, Amer'
'Lan, Yanhua'
'Novitchi, Ghenadie'
'Mereacre, Valeriu'
'Sukhanov, Andrey'
'Ferbinteanu, Marilena'
'Voronkova, Violeta'
'Anson, Christopher E.'
'Powell, Annie K.'

_publ_section_title
;
 Magnetic anisotropy and exchange coupling in a family of isostructural
 Fe(III)2Ln(III)2 complexes.
;
_journal_issue 24
_journal_name_full 'Dalton transactions (Cambridge, England : 2003)'
_journal_page_first 8926
_journal_page_last 8938
_journal_paper_doi 10.1039/c3dt00105a
_journal_volume 42
_journal_year 2013
_chemical_formula_moiety 'C54 H58 Fe2 Gd2 N2 O20, 3(C2 H3 N)'
_chemical_formula_sum 'C60 H67 Fe2 Gd2 N5 O20'
_chemical_formula_weight 1604.39
_chemical_name_systematic
;
?
;
_space_group_IT_number 15
_symmetry_cell_setting monoclinic
_symmetry_space_group_name_Hall '-C 2yc'
_symmetry_space_group_name_H-M 'C 1 2/c 1'
_atom_sites_solution_hydrogens geom
_atom_sites_solution_primary direct
_atom_sites_solution_secondary difmap
_audit_creation_method SHELXL-97
_cell_angle_alpha 90.00
_cell_angle_beta 90.210(1)
_cell_angle_gamma 90.00
_cell_formula_units_Z 4
_cell_length_a 21.4105(14)
_cell_length_b 12.3502(8)
_cell_length_c 23.3265(15)
_cell_measurement_reflns_used 15437
_cell_measurement_temperature 100(2)
_cell_measurement_theta_max 26.68
_cell_measurement_theta_min 2.58
_cell_volume 6168.0(7)
_computing_cell_refinement 'SMART-NT 5.6 (Bruker AXS Inc., 2005)'
_computing_data_collection 'SMART-NT 5.6 (Bruker AXS Inc., 2005)'
_computing_data_reduction 'SAINT+ 6.45 (Bruker AXS Inc., 2003)'
_computing_molecular_graphics 'Diamond 2.1 (Crystal Impact, 1998)'
_computing_publication_material 'SHELXTL 6.14 (BrukerAXS Inc., 2003)'
_computing_structure_refinement 'SHELXTL 6.14 (BrukerAXS Inc., 2003)'
_computing_structure_solution 'SHELXTL 6.14 (BrukerAXS Inc., 2003)'
_diffrn_ambient_temperature 100(2)
_diffrn_detector_area_resol_mean 8.333
_diffrn_measured_fraction_theta_full 0.998
_diffrn_measured_fraction_theta_max 0.990
_diffrn_measurement_device_type 'Bruker SMART Apex'
_diffrn_measurement_method 'CCD area detector'
_diffrn_radiation_monochromator graphite
_diffrn_radiation_source 'rotating anode'
_diffrn_radiation_type MoK\a
_diffrn_radiation_wavelength 0.71073
_diffrn_reflns_av_R_equivalents 0.0860
_diffrn_reflns_av_unetI/netI 0.0852
_diffrn_reflns_limit_h_max 26
_diffrn_reflns_limit_h_min -24
_diffrn_reflns_limit_k_max 15
_diffrn_reflns_limit_k_min -15
_diffrn_reflns_limit_l_max 29
_diffrn_reflns_limit_l_min -29
_diffrn_reflns_number 19191
_diffrn_reflns_theta_full 25.00
_diffrn_reflns_theta_max 26.63
_diffrn_reflns_theta_min 1.75
_exptl_absorpt_coefficient_mu 2.663
_exptl_absorpt_correction_T_max 0.924
_exptl_absorpt_correction_T_min 0.671
_exptl_absorpt_correction_type multi-scan
_exptl_absorpt_process_details 'TWINABS 1.05 (Bruker AXS Inc., 2006)'
_exptl_crystal_colour yellow-brown
_exptl_crystal_density_diffrn 1.728
_exptl_crystal_density_method 'not measured'
_exptl_crystal_description block
_exptl_crystal_F_000 3208
_exptl_crystal_size_max 0.15
_exptl_crystal_size_mid 0.12
_exptl_crystal_size_min 0.03
_refine_diff_density_max 2.606
_refine_diff_density_min -1.085
_refine_diff_density_rms 0.164
_refine_ls_extinction_method none
_refine_ls_goodness_of_fit_ref 1.029
_refine_ls_hydrogen_treatment mixed
_refine_ls_matrix_type full
_refine_ls_number_parameters 378
_refine_ls_number_reflns 6423
_refine_ls_number_restraints 6
_refine_ls_restrained_S_all 1.029
_refine_ls_R_factor_all 0.0734
_refine_ls_R_factor_gt 0.0467
_refine_ls_shift/su_max 0.001
_refine_ls_shift/su_mean 0.000
_refine_ls_structure_factor_coef Fsqd
_refine_ls_weighting_details 'calc w=1/[\s^2^(Fo^2^)+(0.0432P)^2^+1.1810P] where P=(Fo^2^+2Fc^2^)/3'
_refine_ls_weighting_scheme calc
_refine_ls_wR_factor_gt 0.1017
_refine_ls_wR_factor_ref 0.1120
_reflns_number_gt 4791
_reflns_number_total 6423
_reflns_threshold_expression >2sigma(I)
_cod_data_source_file c3dt00105a.txt
_cod_data_source_block amer16b
_cod_original_sg_symbol_H-M 'C 2/c'
_cod_database_code 7022575

loop_
_symmetry_equiv_pos_as_xyz
'x, y, z'
'-x, y, -z+1/2'
'x+1/2, y+1/2, z'
'-x+1/2, y+1/2, -z+1/2'
'-x, -y, -z'
'x, -y, z-1/2'
'-x+1/2, -y+1/2, -z'
'x+1/2, -y+1/2, z-1/2'

loop_
_atom_site_label
_atom_site_type_symbol
_atom_site_fract_x
_atom_site_fract_y
_atom_site_fract_z
_atom_site_U_iso_or_equiv
_atom_site_adp_type
_atom_site_occupancy
_atom_site_symmetry_multiplicity
_atom_site_calc_flag
_atom_site_refinement_flags
_atom_site_disorder_assembly
_atom_site_disorder_group
Gd1 Gd 0.253470(13) 0.51053(2) 0.464558(11) 0.01826(10) Uani 1 1 d . . .
Fe1 Fe 0.28197(4) 0.71891(6) 0.56051(3) 0.01819(19) Uani 1 1 d . . .
O1 O 0.21038(18) 0.6737(3) 0.50674(15) 0.0173(8) Uani 1 1 d D . .
H1 H 0.1733(18) 0.669(5) 0.518(2) 0.021 Uiso 1 1 d D . .
N1 N 0.3640(2) 0.5178(4) 0.4154(2) 0.0239(11) Uani 1 1 d . . .
C1 C 0.4096(3) 0.5769(4) 0.4522(2) 0.0238(13) Uani 1 1 d . . .
H1A H 0.4139 0.6520 0.4379 0.029 Uiso 1 1 calc R . .
H1B H 0.4510 0.5416 0.4490 0.029 Uiso 1 1 calc R . .
C2 C 0.3907(3) 0.5801(5) 0.5149(2) 0.0245(13) Uani 1 1 d . . .
H2A H 0.3992 0.5090 0.5330 0.029 Uiso 1 1 calc R . .
H2B H 0.4157 0.6357 0.5354 0.029 Uiso 1 1 calc R . .
O2 O 0.32659(18) 0.6049(3) 0.51949(16) 0.0214(9) Uani 1 1 d . . .
C3 C 0.3529(3) 0.5743(4) 0.3602(2) 0.0232(13) Uani 1 1 d . . .
H3A H 0.3280 0.5271 0.3345 0.028 Uiso 1 1 calc R . .
H3B H 0.3934 0.5889 0.3414 0.028 Uiso 1 1 calc R . .
C4 C 0.3184(3) 0.6806(4) 0.3695(2) 0.0228(13) Uani 1 1 d . . .
H4A H 0.3464 0.7334 0.3885 0.027 Uiso 1 1 calc R . .
H4B H 0.3053 0.7110 0.3321 0.027 Uiso 1 1 calc R . .
O3 O 0.26519(18) 0.6627(3) 0.40400(15) 0.0205(8) Uani 1 1 d . . .
C5 C 0.3846(3) 0.4063(4) 0.4039(3) 0.0268(14) Uani 1 1 d . . .
H5A H 0.4275 0.4076 0.3881 0.032 Uiso 1 1 calc R . .
H5B H 0.3568 0.3732 0.3748 0.032 Uiso 1 1 calc R . .
C6 C 0.3839(3) 0.3386(5) 0.4575(3) 0.0298(14) Uani 1 1 d . . .
H6A H 0.3893 0.2612 0.4478 0.036 Uiso 1 1 calc R . .
H6B H 0.4183 0.3607 0.4834 0.036 Uiso 1 1 calc R . .
O4 O 0.3247(2) 0.3553(3) 0.48481(18) 0.0291(10) Uani 1 1 d D . .
H4 H 0.315(3) 0.296(4) 0.503(3) 0.035 Uiso 1 1 d D . .
O5 O 0.25250(18) 0.6108(3) 0.61864(15) 0.0206(8) Uani 1 1 d . . .
O6 O 0.22651(19) 0.4688(3) 0.56272(15) 0.0220(9) Uani 1 1 d . . .
C7 C 0.2337(2) 0.5136(4) 0.6113(2) 0.0183(11) Uani 1 1 d . . .
C8 C 0.2194(3) 0.4500(4) 0.6637(2) 0.0220(12) Uani 1 1 d . . .
C9 C 0.2048(3) 0.3411(4) 0.6595(2) 0.0210(12) Uani 1 1 d . . .
H9A H 0.2027 0.3074 0.6230 0.025 Uiso 1 1 calc R . .
C10 C 0.1933(3) 0.2809(5) 0.7088(2) 0.0261(13) Uani 1 1 d . . .
H10A H 0.1842 0.2058 0.7060 0.031 Uiso 1 1 calc R . .
C11 C 0.1950(3) 0.3306(5) 0.7621(2) 0.0260(13) Uani 1 1 d . . .
H11A H 0.1866 0.2896 0.7956 0.031 Uiso 1 1 calc R . .
C12 C 0.2090(3) 0.4396(5) 0.7666(2) 0.0270(14) Uani 1 1 d . . .
H12A H 0.2101 0.4738 0.8031 0.032 Uiso 1 1 calc R . .
C13 C 0.2214(3) 0.4984(5) 0.7174(2) 0.0245(12) Uani 1 1 d . . .
H13A H 0.2315 0.5731 0.7205 0.029 Uiso 1 1 calc R . .
O7 O 0.36037(18) 0.7733(3) 0.59611(15) 0.0218(8) Uani 1 1 d . . .
O8 O 0.35057(18) 0.9511(3) 0.57640(15) 0.0215(9) Uani 1 1 d . . .
C14 C 0.3793(3) 0.8713(4) 0.5984(2) 0.0216(12) Uani 1 1 d . . .
C15 C 0.4385(3) 0.8903(5) 0.6306(2) 0.0242(13) Uani 1 1 d . . .
C16 C 0.4584(3) 0.9961(5) 0.6414(3) 0.0312(14) Uani 1 1 d . . .
H16A H 0.4345 1.0558 0.6281 0.037 Uiso 1 1 calc R . .
C17 C 0.5129(3) 1.0133(6) 0.6716(3) 0.0355(16) Uani 1 1 d . . .
H17A H 0.5260 1.0855 0.6790 0.043 Uiso 1 1 calc R . .
C18 C 0.5485(3) 0.9294(6) 0.6912(3) 0.0378(17) Uani 1 1 d . . .
H18A H 0.5860 0.9425 0.7121 0.045 Uiso 1 1 calc R . .
C19 C 0.5288(3) 0.8241(6) 0.6800(3) 0.0394(17) Uani 1 1 d . . .
H19A H 0.5532 0.7646 0.6929 0.047 Uiso 1 1 calc R . .
C20 C 0.4739(3) 0.8055(5) 0.6502(3) 0.0307(14) Uani 1 1 d . . .
H20A H 0.4606 0.7333 0.6432 0.037 Uiso 1 1 calc R . .
O9 O 0.23589(19) 0.3968(3) 0.37909(15) 0.0225(9) Uani 1 1 d . A .
O10 O 0.19242(19) 0.3346(3) 0.45762(15) 0.0244(9) Uani 1 1 d . A .
C21 C 0.1962(3) 0.3368(4) 0.4031(2) 0.0221(12) Uani 1 1 d . . .
C22A C 0.1454(3) 0.2839(6) 0.3671(3) 0.034(3) Uiso 0.66 1 d PG A 1
C23A C 0.1495(3) 0.2894(7) 0.3077(3) 0.036(3) Uiso 0.66 1 d PGU A 1
H23A H 0.1860 0.3179 0.2902 0.044 Uiso 0.66 1 calc PR A 1
C24A C 0.1002(4) 0.2531(8) 0.2738(2) 0.056(4) Uiso 0.66 1 d PG A 1
H24A H 0.1030 0.2568 0.2332 0.067 Uiso 0.66 1 calc PR A 1
C25A C 0.0468(3) 0.2113(7) 0.2993(3) 0.054(3) Uiso 0.66 1 d PG A 1
H25A H 0.0131 0.1865 0.2762 0.065 Uiso 0.66 1 calc PR A 1
C26A C 0.0427(3) 0.2058(6) 0.3587(3) 0.052(3) Uiso 0.66 1 d PG A 1
H26A H 0.0062 0.1773 0.3761 0.063 Uiso 0.66 1 calc PR A 1
C27A C 0.0920(3) 0.2421(6) 0.3926(2) 0.044(3) Uiso 0.66 1 d PG A 1
H27A H 0.0892 0.2383 0.4332 0.052 Uiso 0.66 1 calc PR A 1
C22B C 0.1614(7) 0.2586(11) 0.3678(6) 0.024(4) Uiso 0.34 1 d PG A 2
C23B C 0.1479(8) 0.2917(11) 0.3122(7) 0.052(7) Uiso 0.34 1 d PGU A 2
H23B H 0.1626 0.3596 0.2987 0.062 Uiso 0.34 1 calc PR A 2
C24B C 0.1129(8) 0.2254(14) 0.2762(5) 0.051(7) Uiso 0.34 1 d PG A 2
H24B H 0.1037 0.2480 0.2382 0.061 Uiso 0.34 1 calc PR A 2
C25B C 0.0914(7) 0.1259(12) 0.2959(6) 0.047(5) Uiso 0.34 1 d PG A 2
H25B H 0.0675 0.0806 0.2713 0.056 Uiso 0.34 1 calc PR A 2
C26B C 0.1049(7) 0.0928(10) 0.3515(6) 0.056(6) Uiso 0.34 1 d PG A 2
H26B H 0.0902 0.0249 0.3650 0.067 Uiso 0.34 1 calc PR A 2
C27B C 0.1399(7) 0.1591(11) 0.3875(5) 0.048(6) Uiso 0.34 1 d PG A 2
H27B H 0.1492 0.1365 0.4255 0.057 Uiso 0.34 1 calc PR A 2
N31 N 0.0686(3) 0.6539(4) 0.5386(3) 0.0455(16) Uani 1 1 d D . .
C31 C 0.0702(3) 0.5610(5) 0.5377(3) 0.0332(15) Uani 1 1 d D . .
C32 C 0.0750(3) 0.4461(5) 0.5349(3) 0.0375(16) Uani 1 1 d D . .
H32A H 0.0721 0.4228 0.4948 0.056 Uiso 1 1 calc R . .
H32B H 0.0410 0.4133 0.5569 0.056 Uiso 1 1 calc R . .
H32C H 0.1153 0.4232 0.5509 0.056 Uiso 1 1 calc R . .
N32 N 0.4963(10) 0.4407(19) 0.2228(9) 0.132(9) Uiso 0.50 1 d PD B -1
C33 C 0.4399(8) 0.4457(17) 0.2176(8) 0.075(6) Uiso 0.50 1 d PD B -1
C34 C 0.3825(6) 0.4551(12) 0.1885(6) 0.041(3) Uiso 0.50 1 d PD B -1
H34A H 0.3848 0.4162 0.1519 0.061 Uiso 0.50 1 calc PR B -1
H34B H 0.3735 0.5317 0.1812 0.061 Uiso 0.50 1 calc PR B -1
H34C H 0.3492 0.4240 0.2120 0.061 Uiso 0.50 1 calc PR B -1

loop_
_atom_site_aniso_label
_atom_site_aniso_U_11
_atom_site_aniso_U_22
_atom_site_aniso_U_33
_atom_site_aniso_U_23
_atom_site_aniso_U_13
_atom_site_aniso_U_12
Gd1 0.02687(17) 0.01304(14) 0.01491(13) 0.00053(11) 0.00542(10) -0.00008(12)
Fe1 0.0268(5) 0.0136(4) 0.0142(4) 0.0008(3) 0.0035(3) -0.0007(3)
O1 0.020(2) 0.0187(19) 0.0128(17) 0.0021(15) 0.0027(16) -0.0001(17)
N1 0.030(3) 0.017(2) 0.024(2) 0.0007(19) 0.008(2) 0.003(2)
C1 0.027(3) 0.016(3) 0.028(3) 0.001(2) 0.005(3) 0.001(2)
C2 0.032(4) 0.016(3) 0.026(3) -0.001(2) -0.001(3) 0.000(2)
O2 0.027(2) 0.0141(19) 0.024(2) -0.0004(15) 0.0064(17) -0.0017(16)
C3 0.029(3) 0.020(3) 0.021(3) 0.002(2) 0.012(3) 0.002(2)
C4 0.030(3) 0.018(3) 0.020(3) 0.000(2) 0.012(2) 0.000(2)
O3 0.029(2) 0.0173(19) 0.0147(18) 0.0032(15) 0.0066(17) -0.0013(17)
C5 0.037(4) 0.015(3) 0.029(3) -0.006(2) 0.014(3) 0.001(3)
C6 0.036(4) 0.018(3) 0.036(3) 0.001(3) 0.012(3) 0.005(3)
O4 0.036(3) 0.019(2) 0.032(2) 0.0085(18) 0.011(2) 0.0030(19)
O5 0.030(2) 0.0155(19) 0.0166(18) 0.0018(15) 0.0058(17) -0.0008(16)
O6 0.031(2) 0.0197(19) 0.0148(19) -0.0021(15) 0.0062(17) -0.0032(17)
C7 0.016(3) 0.021(3) 0.018(3) 0.003(2) -0.002(2) -0.001(2)
C8 0.030(3) 0.018(3) 0.018(3) 0.002(2) 0.007(2) 0.002(2)
C9 0.031(3) 0.017(3) 0.015(3) 0.000(2) 0.005(2) -0.002(2)
C10 0.036(4) 0.019(3) 0.024(3) 0.001(2) 0.000(3) 0.001(3)
C11 0.033(4) 0.029(3) 0.016(3) 0.007(2) 0.004(3) 0.003(3)
C12 0.037(4) 0.027(3) 0.017(3) -0.002(2) 0.004(3) -0.007(3)
C13 0.032(3) 0.022(3) 0.020(3) 0.001(2) 0.004(2) -0.003(3)
O7 0.028(2) 0.0164(19) 0.0213(19) -0.0019(15) 0.0043(17) -0.0013(17)
O8 0.031(2) 0.0145(19) 0.0189(19) -0.0017(15) 0.0042(17) -0.0050(17)
C14 0.030(3) 0.020(3) 0.015(3) -0.002(2) 0.007(2) -0.003(2)
C15 0.030(3) 0.023(3) 0.019(3) -0.001(2) 0.008(3) -0.002(3)
C16 0.028(3) 0.037(4) 0.029(3) 0.000(3) 0.003(3) -0.005(3)
C17 0.035(4) 0.037(4) 0.034(3) -0.010(3) 0.007(3) -0.012(3)
C18 0.027(4) 0.059(5) 0.028(3) -0.005(3) 0.002(3) -0.007(3)
C19 0.040(4) 0.044(4) 0.035(4) 0.001(3) 0.006(3) 0.000(3)
C20 0.031(4) 0.030(3) 0.032(3) -0.002(3) 0.000(3) -0.002(3)
O9 0.035(2) 0.0163(19) 0.0163(19) -0.0041(15) 0.0066(17) -0.0001(17)
O10 0.038(3) 0.020(2) 0.0152(19) 0.0014(15) 0.0061(17) -0.0061(18)
C21 0.031(3) 0.012(3) 0.023(3) -0.001(2) 0.005(3) 0.000(2)
N31 0.060(4) 0.026(3) 0.050(4) -0.004(3) 0.016(3) -0.010(3)
C31 0.029(4) 0.039(4) 0.032(3) -0.003(3) 0.015(3) -0.007(3)
C32 0.038(4) 0.028(3) 0.046(4) 0.000(3) 0.009(3) 0.002(3)

loop_
_atom_type_symbol
_atom_type_description
_atom_type_scat_dispersion_real
_atom_type_scat_dispersion_imag
_atom_type_scat_source
C C 0.0033 0.0016 'International Tables Vol C Tables 4.2.6.8 and 6.1.1.4'
H H 0.0000 0.0000 'International Tables Vol C Tables 4.2.6.8 and 6.1.1.4'
N N 0.0061 0.0033 'International Tables Vol C Tables 4.2.6.8 and 6.1.1.4'
O O 0.0106 0.0060 'International Tables Vol C Tables 4.2.6.8 and 6.1.1.4'
Fe Fe 0.3463 0.8444 'International Tables Vol C Tables 4.2.6.8 and 6.1.1.4'
Gd Gd -0.1653 3.9035 'International Tables Vol C Tables 4.2.6.8 and 6.1.1.4'

loop_
_geom_angle_atom_site_label_1
_geom_angle_atom_site_label_2
_geom_angle_atom_site_label_3
_geom_angle
_geom_angle_site_symmetry_1
_geom_angle_site_symmetry_3
O2 Gd1 O3 81.88(13) . .
O2 Gd1 O6 75.41(13) . .
O3 Gd1 O6 139.54(13) . .
O2 Gd1 O1 67.52(13) . .
O3 Gd1 O1 67.89(12) . .
O6 Gd1 O1 72.57(12) . .
O2 Gd1 O9 145.99(13) . .
O3 Gd1 O9 89.18(12) . .
O6 Gd1 O9 127.43(12) . .
O1 Gd1 O9 138.04(13) . .
O2 Gd1 O8 136.12(12) . 7_566
O3 Gd1 O8 73.36(13) . 7_566
O6 Gd1 O8 100.91(13) . 7_566
O1 Gd1 O8 69.72(12) . 7_566
O9 Gd1 O8 70.19(12) . 7_566
O2 Gd1 O4 82.59(14) . .
O3 Gd1 O4 131.14(13) . .
O6 Gd1 O4 78.75(13) . .
O1 Gd1 O4 142.64(13) . .
O9 Gd1 O4 78.86(14) . .
O8 Gd1 O4 140.51(13) 7_566 .
O2 Gd1 O10 143.77(13) . .
O3 Gd1 O10 134.21(13) . .
O6 Gd1 O10 75.74(12) . .
O1 Gd1 O10 122.67(13) . .
O9 Gd1 O10 52.02(12) . .
O8 Gd1 O10 71.08(13) 7_566 .
O4 Gd1 O10 70.65(14) . .
O2 Gd1 N1 67.65(14) . .
O3 Gd1 N1 67.38(14) . .
O6 Gd1 N1 129.57(14) . .
O1 Gd1 N1 119.45(13) . .
O9 Gd1 N1 78.60(14) . .
O8 Gd1 N1 129.50(14) 7_566 .
O4 Gd1 N1 63.84(14) . .
O10 Gd1 N1 117.66(13) . .
O2 Fe1 O3 175.62(16) . 7_566
O2 Fe1 O7 91.98(16) . .
O3 Fe1 O7 90.40(16) 7_566 .
O2 Fe1 O5 90.38(15) . .
O3 Fe1 O5 92.72(15) 7_566 .
O7 Fe1 O5 102.11(15) . .
O2 Fe1 O1 82.54(16) . .
O3 Fe1 O1 94.36(16) 7_566 .
O7 Fe1 O1 166.99(15) . .
O5 Fe1 O1 89.77(15) . .
O2 Fe1 O1 92.91(15) . 7_566
O3 Fe1 O1 83.34(15) 7_566 7_566
O7 Fe1 O1 91.79(15) . 7_566
O5 Fe1 O1 165.60(16) . 7_566
O1 Fe1 O1 76.78(16) . 7_566
Fe1 O1 Fe1 103.22(16) . 7_566
Fe1 O1 Gd1 100.91(15) . .
Fe1 O1 Gd1 101.20(14) 7_566 .
Fe1 O1 H1 123(4) . .
Fe1 O1 H1 111(4) 7_566 .
Gd1 O1 H1 115(4) . .
C5 N1 C3 109.2(4) . .
C5 N1 C1 111.6(5) . .
C3 N1 C1 111.9(4) . .
C5 N1 Gd1 108.5(3) . .
C3 N1 Gd1 104.6(3) . .
C1 N1 Gd1 110.7(3) . .
N1 C1 C2 113.1(5) . .
N1 C1 H1A 109.0 . .
C2 C1 H1A 109.0 . .
N1 C1 H1B 109.0 . .
C2 C1 H1B 109.0 . .
H1A C1 H1B 107.8 . .
O2 C2 C1 109.9(5) . .
O2 C2 H2A 109.7 . .
C1 C2 H2A 109.7 . .
O2 C2 H2B 109.7 . .
C1 C2 H2B 109.7 . .
H2A C2 H2B 108.2 . .
C2 O2 Fe1 132.1(3) . .
C2 O2 Gd1 120.1(3) . .
Fe1 O2 Gd1 107.50(17) . .
N1 C3 C4 111.0(4) . .
N1 C3 H3A 109.4 . .
C4 C3 H3A 109.4 . .
N1 C3 H3B 109.4 . .
C4 C3 H3B 109.4 . .
H3A C3 H3B 108.0 . .
O3 C4 C3 109.8(4) . .
O3 C4 H4A 109.7 . .
C3 C4 H4A 109.7 . .
O3 C4 H4B 109.7 . .
C3 C4 H4B 109.7 . .
H4A C4 H4B 108.2 . .
C4 O3 Fe1 122.7(3) . 7_566
C4 O3 Gd1 123.5(3) . .
Fe1 O3 Gd1 106.52(15) 7_566 .
N1 C5 C6 111.3(5) . .
N1 C5 H5A 109.4 . .
C6 C5 H5A 109.4 . .
N1 C5 H5B 109.4 . .
C6 C5 H5B 109.4 . .
H5A C5 H5B 108.0 . .
O4 C6 C5 107.6(5) . .
O4 C6 H6A 110.2 . .
C5 C6 H6A 110.2 . .
O4 C6 H6B 110.2 . .
C5 C6 H6B 110.2 . .
H6A C6 H6B 108.5 . .
C6 O4 Gd1 124.5(3) . .
C6 O4 H4 108(4) . .
Gd1 O4 H4 126(4) . .
C7 O5 Fe1 129.3(3) . .
C7 O6 Gd1 136.3(3) . .
O6 C7 O5 124.5(5) . .
O6 C7 C8 118.6(5) . .
O5 C7 C8 116.9(5) . .
C9 C8 C13 119.2(5) . .
C9 C8 C7 120.2(5) . .
C13 C8 C7 120.6(5) . .
C8 C9 C10 120.1(5) . .
C8 C9 H9A 119.9 . .
C10 C9 H9A 119.9 . .
C11 C10 C9 120.0(5) . .
C11 C10 H10A 120.0 . .
C9 C10 H10A 120.0 . .
C12 C11 C10 120.3(5) . .
C12 C11 H11A 119.8 . .
C10 C11 H11A 119.8 . .
C11 C12 C13 119.3(5) . .
C11 C12 H12A 120.4 . .
C13 C12 H12A 120.4 . .
C12 C13 C8 121.1(5) . .
C12 C13 H13A 119.4 . .
C8 C13 H13A 119.4 . .
C14 O7 Fe1 127.3(4) . .
C14 O8 Gd1 137.9(4) . 7_566
O8 C14 O7 124.4(5) . .
O8 C14 C15 119.5(5) . .
O7 C14 C15 116.1(5) . .
C20 C15 C16 119.1(6) . .
C20 C15 C14 121.1(5) . .
C16 C15 C14 119.8(5) . .
C17 C16 C15 119.7(6) . .
C17 C16 H16A 120.1 . .
C15 C16 H16A 120.1 . .
C18 C17 C16 121.7(6) . .
C18 C17 H17A 119.2 . .
C16 C17 H17A 119.2 . .
C17 C18 C19 118.5(7) . .
C17 C18 H18A 120.8 . .
C19 C18 H18A 120.8 . .
C20 C19 C18 120.5(7) . .
C20 C19 H19A 119.7 . .
C18 C19 H19A 119.7 . .
C15 C20 C19 120.6(6) . .
C15 C20 H20A 119.7 . .
C19 C20 H20A 119.7 . .
C21 O9 Gd1 94.4(3) . .
C21 O10 Gd1 90.6(3) . .
O9 C21 O10 120.0(5) . .
O9 C21 C22B 118.6(7) . .
O10 C21 C22B 120.7(7) . .
O9 C21 C22A 119.4(5) . .
O10 C21 C22A 119.7(5) . .
C23A C22A C27A 120.0 . .
C23A C22A C21 118.8(5) . .
C27A C22A C21 120.7(5) . .
C24A C23A C22A 120.0 . .
C24A C23A H23A 120.0 . .
C22A C23A H23A 120.0 . .
C23A C24A C25A 120.0 . .
C23A C24A H24A 120.0 . .
C25A C24A H24A 120.0 . .
C26A C25A C24A 120.0 . .
C26A C25A H25A 120.0 . .
C24A C25A H25A 120.0 . .
C25A C26A C27A 120.0 . .
C25A C26A H26A 120.0 . .
C27A C26A H26A 120.0 . .
C26A C27A C22A 120.0 . .
C26A C27A H27A 120.0 . .
C22A C27A H27A 120.0 . .
C23B C22B C27B 120.0 . .
C23B C22B C21 115.6(10) . .
C27B C22B C21 124.3(10) . .
C22B C23B C24B 120.0 . .
C22B C23B H23B 120.0 . .
C24B C23B H23B 120.0 . .
C25B C24B C23B 120.0 . .
C25B C24B H24B 120.0 . .
C23B C24B H24B 120.0 . .
C24B C25B C26B 120.0 . .
C24B C25B H25B 120.0 . .
C26B C25B H25B 120.0 . .
C27B C26B C25B 120.0 . .
C27B C26B H26B 120.0 . .
C25B C26B H26B 120.0 . .
C26B C27B C22B 120.0 . .
C26B C27B H27B 120.0 . .
C22B C27B H27B 120.0 . .
N31 C31 C32 177.0(7) . .
C31 C32 H32A 109.5 . .
C31 C32 H32B 109.5 . .
H32A C32 H32B 109.5 . .
C31 C32 H32C 109.5 . .
H32A C32 H32C 109.5 . .
H32B C32 H32C 109.5 . .
N32 C33 C34 157(2) . .

loop_
_geom_bond_atom_site_label_1
_geom_bond_atom_site_label_2
_geom_bond_distance
_geom_bond_site_symmetry_2
Gd1 O2 2.331(4) .
Gd1 O3 2.365(3) .
Gd1 O6 2.419(4) .
Gd1 O1 2.426(4) .
Gd1 O9 2.466(4) .
Gd1 O8 2.466(4) 7_566
Gd1 O4 2.493(4) .
Gd1 O10 2.540(4) .
Gd1 N1 2.636(5) .
Fe1 O2 1.954(4) .
Fe1 O3 1.962(4) 7_566
Fe1 O7 1.987(4) .
Fe1 O5 2.007(4) .
Fe1 O1 2.054(4) .
Fe1 O1 2.061(4) 7_566
O1 Fe1 2.061(4) 7_566
O1 H1 0.84(3) .
N1 C5 1.471(7) .
N1 C3 1.483(7) .
N1 C1 1.490(7) .
C1 C2 1.519(8) .
C1 H1A 0.9900 .
C1 H1B 0.9900 .
C2 O2 1.411(7) .
C2 H2A 0.9900 .
C2 H2B 0.9900 .
C3 C4 1.523(7) .
C3 H3A 0.9900 .
C3 H3B 0.9900 .
C4 O3 1.414(6) .
C4 H4A 0.9900 .
C4 H4B 0.9900 .
O3 Fe1 1.962(4) 7_566
C5 C6 1.504(8) .
C5 H5A 0.9900 .
C5 H5B 0.9900 .
C6 O4 1.436(7) .
C6 H6A 0.9900 .
C6 H6B 0.9900 .
O4 H4 0.87(4) .
O5 C7 1.277(6) .
O6 C7 1.269(6) .
C7 C8 1.486(7) .
C8 C9 1.383(7) .
C8 C13 1.390(7) .
C9 C10 1.392(7) .
C9 H9A 0.9500 .
C10 C11 1.387(8) .
C10 H10A 0.9500 .
C11 C12 1.383(8) .
C11 H11A 0.9500 .
C12 C13 1.385(8) .
C12 H12A 0.9500 .
C13 H13A 0.9500 .
O7 C14 1.278(7) .
O8 C14 1.270(7) .
O8 Gd1 2.466(4) 7_566
C14 C15 1.488(8) .
C15 C20 1.370(9) .
C15 C16 1.398(8) .
C16 C17 1.376(9) .
C16 H16A 0.9500 .
C17 C18 1.366(10) .
C17 H17A 0.9500 .
C18 C19 1.392(10) .
C18 H18A 0.9500 .
C19 C20 1.383(9) .
C19 H19A 0.9500 .
C20 H20A 0.9500 .
O9 C21 1.261(6) .
O10 C21 1.276(6) .
C21 C22B 1.469(12) .
C21 C22A 1.519(8) .
C22A C23A 1.3900 .
C22A C27A 1.3900 .
C23A C24A 1.3900 .
C23A H23A 0.9500 .
C24A C25A 1.3900 .
C24A H24A 0.9500 .
C25A C26A 1.3900 .
C25A H25A 0.9500 .
C26A C27A 1.3900 .
C26A H26A 0.9500 .
C27A H27A 0.9500 .
C22B C23B 1.3900 .
C22B C27B 1.3900 .
C23B C24B 1.3900 .
C23B H23B 0.9500 .
C24B C25B 1.3900 .
C24B H24B 0.9500 .
C25B C26B 1.3900 .
C25B H25B 0.9500 .
C26B C27B 1.3900 .
C26B H26B 0.9500 .
C27B H27B 0.9500 .
N31 C31 1.147(8) .
C31 C32 1.424(9) .
C32 H32A 0.9800 .
C32 H32B 0.9800 .
C32 H32C 0.9800 .
N32 C33 1.214(17) .
C33 C34 1.408(16) .
C34 H34A 0.9800 .
C34 H34B 0.9800 .
C34 H34C 0.9800 .

loop_
_geom_hbond_atom_site_label_D
_geom_hbond_atom_site_label_H
_geom_hbond_atom_site_label_A
_geom_hbond_distance_DH
_geom_hbond_distance_HA
_geom_hbond_distance_DA
_geom_hbond_angle_DHA
_geom_hbond_site_symmetry_A
O1 H1 N31 0.84(3) 2.30(4) 3.137(7) 175(5) .
O4 H4 O10 0.87(4) 1.86(4) 2.728(5) 170(6) 7_556
